data_7029576
loop_
_publ_author_name
'Suzaki, Yuji'
'Saito, Takashi'
'Ide, Tomohito'
'Osakada, Kohtaro'

_publ_section_title
;
 A rhomboid-shaped organic host molecule with small binding space.
 Unsymmetrical and symmetrical inclusion of halonium ions.
;
_journal_issue 18
_journal_name_full 'Dalton transactions (Cambridge, England : 2003)'
_journal_page_first 6643
_journal_page_last 6649
_journal_paper_doi 10.1039/c3dt53629g
_journal_volume 43
_journal_year 2014
_chemical_formula_moiety 'C15 H7 N'
_chemical_formula_sum 'C15 H7 N'
_chemical_formula_weight 201.23
_space_group_IT_number 61
_symmetry_cell_setting orthorhombic
_symmetry_Int_Tables_number 61
_symmetry_space_group_name_Hall '-P 2ac 2ab'
_symmetry_space_group_name_H-M 'P b c a'
_atom_sites_solution_hydrogens geom
_atom_sites_solution_primary direct
_atom_sites_solution_secondary difmap
_audit_creation_method 'by CrystalStructure 4.0'
_cell_angle_alpha 90.0000
_cell_angle_beta 90.0000
_cell_angle_gamma 90.0000
_cell_formula_units_Z 8
_cell_length_a 7.259(3)
_cell_length_b 24.773(8)
_cell_length_c 11.352(4)
_cell_measurement_reflns_used 5689
_cell_measurement_temperature 113
_cell_measurement_theta_max 27.48
_cell_measurement_theta_min 3.05
_cell_volume 2041.4(13)
_computing_cell_refinement CrystalClear
_computing_data_collection 'CrystalClear (Rigaku/MSC Inc., 2006)'
_computing_data_reduction CrystalClear
_computing_molecular_graphics 'CrystalStructure 4.0'
_computing_publication_material 'CrystalStructure 4.0 (Rigaku, 2010)'
_computing_structure_refinement 'CRYSTALS (Carruthers, et al., 1999)'
_computing_structure_solution 'SIR92 (Altomare, et al., 1994)'
_diffrn_ambient_temperature 113
_diffrn_detector_area_resol_mean 7.314
_diffrn_measured_fraction_theta_full 0.996
_diffrn_measured_fraction_theta_max 0.996
_diffrn_measurement_device_type 'Rigaku Saturn70'
_diffrn_measurement_method \w
_diffrn_radiation_type 'Mo K\a'
_diffrn_radiation_wavelength 0.71070
_diffrn_reflns_av_R_equivalents 0.0676
_diffrn_reflns_limit_h_max 9
_diffrn_reflns_limit_h_min -9
_diffrn_reflns_limit_k_max 32
_diffrn_reflns_limit_k_min -32
_diffrn_reflns_limit_l_max 14
_diffrn_reflns_limit_l_min -12
_diffrn_reflns_number 14739
_diffrn_reflns_theta_full 27.48
_diffrn_reflns_theta_max 27.48
_diffrn_standards_number 0
_exptl_absorpt_coefficient_mu 0.077
_exptl_absorpt_correction_T_max 0.985
_exptl_absorpt_correction_T_min 0.670
_exptl_absorpt_correction_type multi-scan
_exptl_absorpt_process_details 'REQAB (Rigaku, 1998)'
_exptl_crystal_colour yellow
_exptl_crystal_density_diffrn 1.309
_exptl_crystal_density_method 'not measured'
_exptl_crystal_description prism
_exptl_crystal_F_000 832.00
_exptl_crystal_size_max 0.200
_exptl_crystal_size_mid 0.200
_exptl_crystal_size_min 0.200
_refine_diff_density_max 0.175
_refine_diff_density_min -0.210
_refine_ls_extinction_method none
_refine_ls_goodness_of_fit_ref 1.279
_refine_ls_hydrogen_treatment constr
_refine_ls_number_parameters 152
_refine_ls_number_reflns 1704
_refine_ls_R_factor_gt 0.0447
_refine_ls_shift/su_max 0.000
_refine_ls_structure_factor_coef Fsqd
_refine_ls_weighting_details 'w = 1/[0.0010Fo^2^ + 1.0000\s(Fo^2^)]/(4Fo^2^)'
_refine_ls_weighting_scheme calc
_refine_ls_wR_factor_ref 0.1165
_reflns_number_gt 1704
_reflns_number_total 2333
_reflns_threshold_expression F^2^>3.0\s(F^2^)
_cod_data_source_file c3dt53629g2.cif
_cod_data_source_block cpeb(Pbca)
_cod_original_cell_volume 2041.4(11)
_cod_database_code 7029576

loop_
_symmetry_equiv_pos_site_id
_symmetry_equiv_pos_as_xyz
1 +X,+Y,+Z
2 1/2-X,1/2+Y,+Z
3 +X,1/2-Y,1/2+Z
4 1/2-X,-Y,1/2+Z
5 -X,-Y,-Z
6 1/2+X,1/2-Y,-Z
7 -X,1/2+Y,1/2-Z
8 1/2+X,+Y,1/2-Z

loop_
_atom_site_label
_atom_site_type_symbol
_atom_site_fract_x
_atom_site_fract_y
_atom_site_fract_z
_atom_site_U_iso_or_equiv
_atom_site_adp_type
_atom_site_occupancy
_atom_site_symmetry_multiplicity
_atom_site_calc_flag
_atom_site_refinement_flags
N1 N 0.36096(18) 0.98683(5) 0.33528(11) 0.0210(4) Uani 1.0 8 d .
C1 C 0.5846(3) 0.92177(6) 0.71498(14) 0.0228(4) Uani 1.0 8 d .
C2 C 0.5359(3) 0.87744(6) 0.68639(13) 0.0222(4) Uani 1.0 8 d .
C3 C 0.4792(2) 0.82434(6) 0.65190(13) 0.0195(4) Uani 1.0 8 d .
C4 C 0.5103(2) 0.78032(6) 0.72610(14) 0.0229(4) Uani 1.0 8 d .
C5 C 0.4613(3) 0.72849(6) 0.69273(14) 0.0249(5) Uani 1.0 8 d .
C6 C 0.3797(3) 0.71989(6) 0.58366(14) 0.0253(5) Uani 1.0 8 d .
C7 C 0.3446(3) 0.76289(6) 0.50965(14) 0.0221(4) Uani 1.0 8 d .
C8 C 0.3927(3) 0.81555(6) 0.54181(13) 0.0206(4) Uani 1.0 8 d .
C9 C 0.3584(2) 0.85934(6) 0.46185(13) 0.0216(4) Uani 1.0 8 d .
C10 C 0.3330(2) 0.89490(6) 0.39237(13) 0.0215(4) Uani 1.0 8 d .
C11 C 0.3196(2) 0.93604(6) 0.30265(13) 0.0197(4) Uani 1.0 8 d .
C12 C 0.2750(3) 0.92161(6) 0.18741(14) 0.0231(4) Uani 1.0 8 d .
C13 C 0.2773(3) 0.96115(7) 0.10084(14) 0.0262(5) Uani 1.0 8 d .
C14 C 0.3252(2) 1.01299(6) 0.13160(14) 0.0239(4) Uani 1.0 8 d .
C15 C 0.3647(2) 1.02440(6) 0.24927(13) 0.0203(4) Uani 1.0 8 d .
H1 H 0.5648 0.7862 0.7991 0.0278 Uiso 1.0 8 calc R
H2 H 0.4840 0.6995 0.7428 0.0298 Uiso 1.0 8 calc R
H3 H 0.3474 0.6851 0.5606 0.0305 Uiso 1.0 8 calc R
H4 H 0.2889 0.7568 0.4371 0.0264 Uiso 1.0 8 calc R
H5 H 0.2449 0.8861 0.1691 0.0277 Uiso 1.0 8 calc R
H6 H 0.2458 0.9527 0.0236 0.0317 Uiso 1.0 8 calc R
H7 H 0.3320 1.0399 0.0747 0.0287 Uiso 1.0 8 calc R

loop_
_atom_site_aniso_label
_atom_site_aniso_U_11
_atom_site_aniso_U_22
_atom_site_aniso_U_33
_atom_site_aniso_U_12
_atom_site_aniso_U_13
_atom_site_aniso_U_23
N1 0.0253(7) 0.0180(7) 0.0197(7) 0.0002(6) -0.0023(5) 0.0001(5)
C1 0.0240(9) 0.0237(9) 0.0208(8) 0.0011(7) -0.0010(7) 0.0037(7)
C2 0.0226(8) 0.0242(9) 0.0199(8) 0.0007(7) -0.0010(6) 0.0026(7)
C3 0.0200(8) 0.0197(8) 0.0188(8) -0.0005(6) 0.0013(6) 0.0009(6)
C4 0.0223(8) 0.0265(9) 0.0198(8) -0.0004(7) -0.0000(7) 0.0021(7)
C5 0.0287(9) 0.0208(8) 0.0254(9) 0.0013(7) 0.0030(7) 0.0066(7)
C6 0.0304(9) 0.0186(8) 0.0267(9) -0.0039(7) 0.0022(7) 0.0015(7)
C7 0.0249(9) 0.0225(8) 0.0187(8) -0.0031(7) -0.0000(7) 0.0009(7)
C8 0.0219(8) 0.0215(8) 0.0185(8) 0.0001(7) 0.0030(6) 0.0014(6)
C9 0.0238(8) 0.0219(8) 0.0193(8) -0.0016(7) -0.0003(6) -0.0025(7)
C10 0.0264(8) 0.0188(8) 0.0191(8) -0.0002(7) -0.0016(7) -0.0024(7)
C11 0.0218(8) 0.0190(8) 0.0184(8) 0.0015(6) -0.0011(6) 0.0009(6)
C12 0.0277(9) 0.0189(8) 0.0227(8) 0.0000(7) -0.0033(7) -0.0030(7)
C13 0.0328(9) 0.0287(9) 0.0172(8) 0.0007(8) -0.0047(7) -0.0010(7)
C14 0.0284(9) 0.0239(9) 0.0195(8) 0.0012(7) -0.0012(7) 0.0031(7)
C15 0.0203(8) 0.0193(8) 0.0214(8) 0.0023(6) -0.0010(6) 0.0008(6)

loop_
_atom_type_symbol
_atom_type_description
_atom_type_scat_dispersion_real
_atom_type_scat_dispersion_imag
_atom_type_scat_source
C C 0.0033 0.0016
;
International Tables for Crystallography
(1992, Vol. C, Tables 4.2.6.8 and 6.1.1.4)
;
H H 0.0000 0.0000
;
International Tables for Crystallography
(1992, Vol. C, Table 6.1.1.4)
;
N N 0.0061 0.0033
;
International Tables for Crystallography
(1992, Vol. C, Tables 4.2.6.8 and 6.1.1.4)
;

loop_
_geom_angle_atom_site_label_1
_geom_angle_atom_site_label_2
_geom_angle_atom_site_label_3
_geom_angle
_geom_angle_publ_flag
_geom_angle_site_symmetry_1
_geom_angle_site_symmetry_3
C11 N1 C15 116.77(13) no . .
C2 C1 C15 177.60(17) no . 5_676
C1 C2 C3 179.53(17) no . .
C2 C3 C4 120.37(14) no . .
C2 C3 C8 120.66(14) no . .
C4 C3 C8 118.97(14) no . .
C3 C4 C5 121.15(15) no . .
C4 C5 C6 119.70(15) no . .
C5 C6 C7 120.19(14) no . .
C6 C7 C8 120.97(15) no . .
C3 C8 C7 118.99(14) no . .
C3 C8 C9 121.25(14) no . .
C7 C8 C9 119.74(14) no . .
C8 C9 C10 177.80(16) no . .
C9 C10 C11 174.10(17) no . .
N1 C11 C10 116.79(14) no . .
N1 C11 C12 123.36(14) no . .
C10 C11 C12 119.76(14) no . .
C11 C12 C13 118.73(15) no . .
C12 C13 C14 118.84(15) no . .
C13 C14 C15 118.96(15) no . .
N1 C15 C1 116.07(14) no . 5_676
N1 C15 C14 123.30(14) no . .
C1 C15 C14 120.62(14) no 5_676 .
C3 C4 H1 118.967 no . .
C5 C4 H1 119.881 no . .
C4 C5 H2 120.167 no . .
C6 C5 H2 120.129 no . .
C5 C6 H3 120.003 no . .
C7 C6 H3 119.799 no . .
C6 C7 H4 119.664 no . .
C8 C7 H4 119.360 no . .
C11 C12 H5 120.449 no . .
C13 C12 H5 120.822 no . .
C12 C13 H6 120.379 no . .
C14 C13 H6 120.777 no . .
C13 C14 H7 120.471 no . .
C15 C14 H7 120.570 no . .

loop_
_geom_bond_atom_site_label_1
_geom_bond_atom_site_label_2
_geom_bond_distance
_geom_bond_publ_flag
_geom_bond_site_symmetry_2
N1 C11 1.346(2) no .
N1 C15 1.349(2) no .
C1 C2 1.198(3) no .
C1 C15 1.442(3) no 5_676
C2 C3 1.433(3) no .
C3 C4 1.396(3) no .
C3 C8 1.415(3) no .
C4 C5 1.385(3) no .
C5 C6 1.389(3) no .
C6 C7 1.380(3) no .
C7 C8 1.399(3) no .
C8 C9 1.436(3) no .
C9 C10 1.197(3) no .
C10 C11 1.444(3) no .
C11 C12 1.394(3) no .
C12 C13 1.388(3) no .
C13 C14 1.376(3) no .
C14 C15 1.395(3) no .
C4 H1 0.930 no .
C5 H2 0.930 no .
C6 H3 0.930 no .
C7 H4 0.930 no .
C12 H5 0.930 no .
C13 H6 0.930 no .
C14 H7 0.930 no .

loop_
_geom_torsion_atom_site_label_1
_geom_torsion_atom_site_label_2
_geom_torsion_atom_site_label_3
_geom_torsion_atom_site_label_4
_geom_torsion
_geom_torsion_publ_flag
_geom_torsion_site_symmetry_4
C11 N1 C15 C1 -177.95(12) no 5_676
C11 N1 C15 C14 1.1(2) no .
C15 N1 C11 C10 174.16(12) no .
C15 N1 C11 C12 -2.4(2) no .
C2 C3 C4 C5 -178.08(13) no .
C2 C3 C8 C7 177.98(13) no .
C2 C3 C8 C9 -0.3(3) no .
C4 C3 C8 C7 -1.3(3) no .
C4 C3 C8 C9 -179.62(13) no .
C8 C3 C4 C5 1.2(3) no .
C3 C4 C5 C6 0.0(3) no .
C4 C5 C6 C7 -1.1(3) no .
C5 C6 C7 C8 1.0(3) no .
C6 C7 C8 C3 0.2(3) no .
C6 C7 C8 C9 178.55(14) no .
N1 C11 C12 C13 1.6(3) no .
C10 C11 C12 C13 -174.90(13) no .
C11 C12 C13 C14 0.6(3) no .
C12 C13 C14 C15 -1.8(3) no .
C13 C14 C15 N1 0.9(3) no .
C13 C14 C15 C1 -180.00(13) no 5_676
